data_7013429
loop_
_publ_author_name
'Carmalt, Claire J.'
'Mileham, John D.'
'White, Andrew J. P.'
'Williams, David J.'

_publ_section_title
;
 Reactivity of GaX3 with silylamines and thermal decomposition of the
 compounds [Cl2Ga{NH(SiMe3)}]2 and [Cl3Ga{NH(SiMe3)2}]
;
_journal_issue 22
_journal_name_full 'Dalton Transactions'
_journal_page_first 4255
_journal_paper_doi 10.1039/b307763m
_journal_year 2003
_chemical_formula_sum 'C8 H20 Cl4 Ga2 N2'
_chemical_formula_weight 425.50
_chemical_name_systematic
; 
? 
;
_space_group_IT_number 14
_symmetry_cell_setting monoclinic
_symmetry_space_group_name_Hall '-P 2yn'
_symmetry_space_group_name_H-M 'P 1 21/n 1'
_atom_sites_solution_hydrogens geom
_atom_sites_solution_primary direct
_atom_sites_solution_secondary difmap
_audit_creation_method SHELXL
_cell_angle_alpha 90.00
_cell_angle_beta 96.286(13)
_cell_angle_gamma 90.00
_cell_formula_units_Z 2
_cell_length_a 6.4619(10)
_cell_length_b 11.8491(15)
_cell_length_c 10.730(2)
_cell_measurement_reflns_used 23
_cell_measurement_temperature 183(2)
_cell_measurement_theta_max 27.38
_cell_measurement_theta_min 5.59
_cell_volume 816.6(2)
_computing_cell_refinement 'Siemens XSCANS'
_computing_data_collection 'Siemens XSCANS'
_computing_data_reduction 'Siemens SHELXTL'
_computing_molecular_graphics 'Siemens SHELXTL'
_computing_publication_material 'Siemens SHELXTL'
_computing_structure_refinement 'SHELXL-93 (Sheldrick, 1993)'
_computing_structure_solution 'SHELXS-86 (Sheldrick, 1990)'
_diffrn_ambient_temperature 183(2)
_diffrn_measurement_device 'Siemens P4'
_diffrn_measurement_method '\w scans'
_diffrn_radiation_monochromator graphite
_diffrn_radiation_source 'fine-focus sealed tube'
_diffrn_radiation_type CuK\a
_diffrn_radiation_wavelength 1.54178
_diffrn_reflns_av_R_equivalents 0.0555
_diffrn_reflns_av_sigmaI/netI 0.0199
_diffrn_reflns_limit_h_max 0
_diffrn_reflns_limit_h_min -7
_diffrn_reflns_limit_k_max 0
_diffrn_reflns_limit_k_min -13
_diffrn_reflns_limit_l_max 12
_diffrn_reflns_limit_l_min -12
_diffrn_reflns_number 1490
_diffrn_reflns_theta_max 63.95
_diffrn_reflns_theta_min 5.58
_diffrn_standards_interval_count 97
_diffrn_standards_number 3
_exptl_absorpt_coefficient_mu 9.898
_exptl_absorpt_correction_T_max 0.1196
_exptl_absorpt_correction_T_min 0.0230
_exptl_absorpt_correction_type Ellipsoidal
_exptl_crystal_colour Colourless
_exptl_crystal_density_diffrn 1.730
_exptl_crystal_description prisms
_exptl_crystal_F_000 424
_exptl_crystal_size_max 0.30
_exptl_crystal_size_mid 0.30
_exptl_crystal_size_min 0.30
_refine_diff_density_max 0.653
_refine_diff_density_min -0.749
_refine_diff_density_rms 0.104
_refine_ls_extinction_coef 0.0324(16)
_refine_ls_extinction_expression Fc^*^=kFc[1+0.001xFc^2^\l^3^/sin(2\q)]^-1/4^
_refine_ls_extinction_method SHELXL
_refine_ls_goodness_of_fit_all 1.206
_refine_ls_goodness_of_fit_obs 1.208
_refine_ls_matrix_type full
_refine_ls_number_parameters 78
_refine_ls_number_reflns 1348
_refine_ls_number_restraints 1
_refine_ls_restrained_S_all 1.402
_refine_ls_restrained_S_obs 1.207
_refine_ls_R_factor_all 0.0406
_refine_ls_R_factor_obs 0.0345
_refine_ls_shift/esd_max 0.000
_refine_ls_shift/esd_mean 0.000
_refine_ls_structure_factor_coef Fsqd
_refine_ls_weighting_details 'w=1/[\s^2^(Fo^2^)+(0.0528P)^2^+0.6039P] where P=(Fo^2^+2Fc^2^)/3'
_refine_ls_weighting_scheme calc
_refine_ls_wR_factor_all 0.1070
_refine_ls_wR_factor_obs 0.0928
_reflns_number_observed 1343
_reflns_number_total 1361
_reflns_observed_criterion >2sigma(I)
_cod_data_source_file b307763m.txt
_cod_data_source_block Compound_8
_cod_depositor_comments
;
The following automatic conversions were performed:
'_symmetry_cell_setting' value 'Monoclinic' changed to 'monoclinic'
according to '/home/saulius/struct/CIF-dictionaries/cif_core.dic'
dictionary named 'cif_core.dic' version 2.4.1 from 2010-06-29.

Automatic conversion script
Id: cif_fix_enum 1527 2010-12-29 10:47:43Z saulius 

The following automatic conversions were performed:

'_refine_ls_weighting_scheme' value 'calc
w=1/[\s^2^(Fo^2^)+(0.0528P)^2^+0.6039P] where P=(Fo^2^+2Fc^2^)/3' was
changed to 'calc'. New tag '_refine_ls_weighting_details' was
created. The value of the new tag was set to
'w=1/[\s^2^(Fo^2^)+(0.0528P)^2^+0.6039P] where P=(Fo^2^+2Fc^2^)/3'.

Automatic conversion script
Id: cif_fix_values 3143 2015-03-26 13:38:13Z robertas 
;
_cod_original_cell_volume 816.7(2)
_cod_original_sg_symbol_H-M P2(1)/n
_cod_original_formula_sum 'C8 H20 N2 Cl4 Ga2'
_cod_database_code 7013429

loop_
_symmetry_equiv_pos_as_xyz
'x, y, z'
'-x+1/2, y+1/2, -z+1/2'
'-x, -y, -z'
'x-1/2, -y-1/2, z-1/2'

loop_
_atom_site_aniso_label
_atom_site_aniso_U_11
_atom_site_aniso_U_22
_atom_site_aniso_U_33
_atom_site_aniso_U_23
_atom_site_aniso_U_13
_atom_site_aniso_U_12
Ga 0.0315(3) 0.0328(3) 0.0332(3) 0.00027(13) 0.0040(2) -0.00027(13)
Cl1 0.0344(4) 0.0492(5) 0.0552(5) -0.0052(4) 0.0001(3) -0.0057(3)
Cl2 0.0528(5) 0.0403(5) 0.0543(5) 0.0076(4) 0.0109(4) 0.0112(3)
N 0.0290(13) 0.0368(13) 0.0306(12) 0.0008(10) 0.0018(10) 0.0015(10)
C1 0.039(2) 0.044(2) 0.0283(14) 0.0007(13) 0.0008(12) -0.0004(14)
C2 0.056(2) 0.054(2) 0.037(2) -0.0075(15) 0.001(2) 0.004(2)
C3 0.051(2) 0.062(2) 0.041(2) 0.010(2) 0.010(2) -0.008(2)
C4 0.043(2) 0.058(2) 0.039(2) 0.007(2) -0.0016(14) 0.005(2)

loop_
_atom_site_label
_atom_site_type_symbol
_atom_site_fract_x
_atom_site_fract_y
_atom_site_fract_z
_atom_site_U_iso_or_equiv
_atom_site_thermal_displace_type
_atom_site_occupancy
_atom_site_calc_flag
_atom_site_refinement_flags
_atom_site_disorder_group
Ga Ga 0.09215(5) 0.61030(3) 0.00743(3) 0.0324(2) Uani 1 d . .
Cl1 Cl 0.41288(12) 0.64553(8) 0.07406(8) 0.0466(3) Uani 1 d . .
Cl2 Cl -0.06798(14) 0.76331(7) -0.04857(8) 0.0488(3) Uani 1 d . .
N N 0.0769(4) 0.4821(2) -0.1111(2) 0.0323(6) Uani 1 d D .
H H 0.2033(23) 0.4507(27) -0.0923(31) 0.032(8) Uiso 1 d D .
C1 C 0.0399(5) 0.4939(3) -0.2524(3) 0.0372(7) Uani 1 d . .
C2 C 0.0665(7) 0.3770(3) -0.3080(4) 0.0493(9) Uani 1 d . .
H2A H 0.2082(7) 0.3498(3) -0.2830(4) 0.074 Uiso 1 calc R .
H2B H 0.0424(7) 0.3812(3) -0.3996(4) 0.074 Uiso 1 calc R .
H2C H -0.0339(7) 0.3248(3) -0.2771(4) 0.074 Uiso 1 calc R .
C3 C 0.2027(6) 0.5751(4) -0.2931(3) 0.0510(9) Uani 1 d . .
H3A H 0.3421(6) 0.5447(4) -0.2682(3) 0.077 Uiso 1 calc R .
H3B H 0.1885(6) 0.6485(4) -0.2528(3) 0.077 Uiso 1 calc R .
H3C H 0.1820(6) 0.5842(4) -0.3844(3) 0.077 Uiso 1 calc R .
C4 C -0.1785(5) 0.5384(3) -0.2895(3) 0.0473(8) Uani 1 d . .
H4A H -0.2804(5) 0.4850(3) -0.2625(3) 0.071 Uiso 1 calc R .
H4B H -0.2013(5) 0.5474(3) -0.3808(3) 0.071 Uiso 1 calc R .
H4C H -0.1947(5) 0.6117(3) -0.2493(3) 0.071 Uiso 1 calc R .

loop_
_atom_type_symbol
_atom_type_description
_atom_type_scat_dispersion_real
_atom_type_scat_dispersion_imag
_atom_type_scat_source
C C 0.0181 0.0091 'International Tables Vol C Tables 4.2.6.8 and 6.1.1.4'
H H 0.0000 0.0000 'International Tables Vol C Tables 4.2.6.8 and 6.1.1.4'
N N 0.0311 0.0180 'International Tables Vol C Tables 4.2.6.8 and 6.1.1.4'
Cl Cl 0.3639 0.7018 'International Tables Vol C Tables 4.2.6.8 and 6.1.1.4'
Ga Ga -1.2846 0.7763 'International Tables Vol C Tables 4.2.6.8 and 6.1.1.4'

loop_
_geom_angle_atom_site_label_1
_geom_angle_atom_site_label_2
_geom_angle_atom_site_label_3
_geom_angle
_geom_angle_site_symmetry_1
_geom_angle_site_symmetry_3
_geom_angle_publ_flag
N Ga N 86.82(10) 3_565 . ?
N Ga Cl2 110.33(8) 3_565 . ?
N Ga Cl2 118.81(8) . . ?
N Ga Cl1 119.44(8) 3_565 . ?
N Ga Cl1 109.89(8) . . ?
Cl2 Ga Cl1 110.26(4) . . ?
N Ga Ga 43.46(7) 3_565 3_565 ?
N Ga Ga 43.36(7) . 3_565 ?
Cl2 Ga Ga 124.82(3) . 3_565 ?
Cl1 Ga Ga 124.91(3) . 3_565 ?
C1 N Ga 125.4(2) . 3_565 ?
C1 N Ga 124.3(2) . . ?
Ga N Ga 93.18(10) 3_565 . ?
N C1 C4 109.6(2) . . ?
N C1 C3 107.9(3) . . ?
C4 C1 C3 110.8(3) . . ?
N C1 C2 107.2(3) . . ?
C4 C1 C2 110.8(3) . . ?
C3 C1 C2 110.5(3) . . ?

loop_
_geom_bond_atom_site_label_1
_geom_bond_atom_site_label_2
_geom_bond_distance
_geom_bond_site_symmetry_2
_geom_bond_publ_flag
Ga N 1.973(2) 3_565 ?
Ga N 1.977(2) . ?
Ga Cl2 2.1408(9) . ?
Ga Cl1 2.1579(9) . ?
Ga Ga 2.8695(8) 3_565 ?
N C1 1.516(4) . ?
N Ga 1.973(2) 3_565 ?
C1 C4 1.518(4) . ?
C1 C3 1.524(5) . ?
C1 C2 1.526(5) . ?
